data_4134538
loop_
_publ_author_name
'Malapit, Christian A.'
'Borrell, Margarida'
'Milbauer, Michael W.'
'Brigham, Conor E.'
'Sanford, Melanie S.'

_publ_section_title
;
 Nickel-Catalyzed Decarbonylative Amination of Carboxylic Acid Esters.
;
_journal_issue 13
_journal_name_full 'Journal of the American Chemical Society'
_journal_page_first 5918
_journal_page_last 5923
_journal_paper_doi 10.1021/jacs.9b13531
_journal_volume 142
_journal_year 2020
_chemical_formula_moiety 'C40 H59 N Ni P2 [+ solvent]'
_chemical_formula_sum 'C40 H59 N Ni P2'
_chemical_formula_weight 674.53
_space_group_crystal_system monoclinic
_space_group_IT_number 14
_space_group_name_Hall '-P 2ybc'
_space_group_name_H-M_alt 'P 1 21/c 1'
_atom_sites_solution_hydrogens geom
_audit_creation_method SHELXL-2018/3
_cell_angle_alpha 90
_cell_angle_beta 106.562(2)
_cell_angle_gamma 90
_cell_formula_units_Z 4
_cell_length_a 13.1407(2)
_cell_length_b 18.4231(4)
_cell_length_c 16.9248(3)
_cell_measurement_reflns_used 17216
_cell_measurement_temperature 85(2)
_cell_measurement_theta_max 68.5790
_cell_measurement_theta_min 3.4880
_cell_volume 3927.37(13)
_computing_cell_refinement 'CrysAlisPro 1.171.38.41 (Rigaku OD, 2015)'
_computing_data_collection 'CrysAlisPro 1.171.38.41 (Rigaku OD, 2015)'
_computing_data_reduction 'CrysAlisPro 1.171.38.41 (Rigaku OD, 2015)'
_computing_molecular_graphics 'Bruker SHELXTL'
_computing_publication_material 'Bruker SHELXTL'
_computing_structure_refinement 'SHELXL-2018/3 (Sheldrick, 2008)'
_computing_structure_solution 'SHELXT (Sheldrick, 2014)'
_diffrn_ambient_temperature 85(2)
_diffrn_measured_fraction_theta_full 0.995
_diffrn_measured_fraction_theta_max 0.987
_diffrn_measurement_device_type 'Rigaku Saturn 944+ CCD'
_diffrn_measurement_method '\w scans'
_diffrn_radiation_type CuK\a
_diffrn_radiation_wavelength 1.54184
_diffrn_reflns_av_R_equivalents 0.0825
_diffrn_reflns_av_unetI/netI 0.0418
_diffrn_reflns_Laue_measured_fraction_full 0.995
_diffrn_reflns_Laue_measured_fraction_max 0.987
_diffrn_reflns_limit_h_max 15
_diffrn_reflns_limit_h_min -15
_diffrn_reflns_limit_k_max 21
_diffrn_reflns_limit_k_min -18
_diffrn_reflns_limit_l_max 20
_diffrn_reflns_limit_l_min -20
_diffrn_reflns_number 58787
_diffrn_reflns_point_group_measured_fraction_full 0.995
_diffrn_reflns_point_group_measured_fraction_max 0.987
_diffrn_reflns_theta_full 67.684
_diffrn_reflns_theta_max 69.251
_diffrn_reflns_theta_min 3.630
_diffrn_source 'micro-focus rotating anode'
_exptl_absorpt_coefficient_mu 1.663
_exptl_absorpt_correction_T_max 1.00000
_exptl_absorpt_correction_T_min 0.52352
_exptl_absorpt_correction_type multi-scan
_exptl_absorpt_process_details
; 
CrysAlisPro 1.171.38.41 (Rigaku Oxford Diffraction, 2015) 
Empirical absorption correction using spherical harmonics, 
 implemented in SCALE3 ABSPACK scaling algorithm. 
;
_exptl_crystal_colour yellow
_exptl_crystal_density_diffrn 1.141
_exptl_crystal_description needle
_exptl_crystal_F_000 1456
_exptl_crystal_size_max 0.200
_exptl_crystal_size_mid 0.150
_exptl_crystal_size_min 0.050
_refine_diff_density_max 1.043
_refine_diff_density_min -0.644
_refine_diff_density_rms 0.084
_refine_ls_extinction_method none
_refine_ls_goodness_of_fit_ref 1.050
_refine_ls_hydrogen_treatment constr
_refine_ls_matrix_type full
_refine_ls_number_parameters 398
_refine_ls_number_reflns 7263
_refine_ls_number_restraints 105
_refine_ls_restrained_S_all 1.051
_refine_ls_R_factor_all 0.0915
_refine_ls_R_factor_gt 0.0808
_refine_ls_shift/su_max 0.000
_refine_ls_shift/su_mean 0.000
_refine_ls_structure_factor_coef Fsqd
_refine_ls_weighting_details 'w=1/[\s^2^(Fo^2^)+(0.1199P)^2^+6.3123P] where P=(Fo^2^+2Fc^2^)/3'
_refine_ls_weighting_scheme calc
_refine_ls_wR_factor_gt 0.2179
_refine_ls_wR_factor_ref 0.2327
_reflns_Friedel_coverage 0.000
_reflns_number_gt 6152
_reflns_number_total 7263
_reflns_threshold_expression 'I > 2\s(I)'
_cod_data_source_file ja9b13531_si_002.cif
_cod_data_source_block mwm1064a_sq
_cod_depositor_comments 'Adding full bibliography for 4134537--4134538.cif.'
_cod_original_sg_symbol_H-M 'P 21/c'
_cod_database_code 4134538
_shelx_shelxl_version_number 2018/3
_shelx_space_group_comment
; 
The symmetry employed for this shelxl refinement is uniquely defined 
by the following loop, which should always be used as a source of 
symmetry information in preference to the above space-group names. 
They are only intended as comments. 
;
_shelx_estimated_absorpt_t_min 0.732
_shelx_estimated_absorpt_t_max 0.921

loop_
_space_group_symop_operation_xyz
'x, y, z'
'-x, y+1/2, -z+1/2'
'-x, -y, -z'
'x, -y-1/2, z-1/2'

loop_
_atom_site_label
_atom_site_type_symbol
_atom_site_fract_x
_atom_site_fract_y
_atom_site_fract_z
_atom_site_U_iso_or_equiv
_atom_site_adp_type
_atom_site_occupancy
_atom_site_site_symmetry_order
_atom_site_calc_flag
_atom_site_refinement_flags_posn
_atom_site_refinement_flags_adp
_atom_site_refinement_flags_occupancy
_atom_site_disorder_assembly
_atom_site_disorder_group
Ni1 Ni 0.70284(5) 0.76155(4) 0.28793(4) 0.0469(2) Uani 1 1 d . . . . .
P1 P 0.61452(8) 0.82057(6) 0.35835(6) 0.0472(3) Uani 1 1 d . . . . .
P2 P 0.78864(7) 0.70556(6) 0.40370(6) 0.0416(2) Uani 1 1 d . . . . .
N1 N 0.7929(4) 0.7225(3) 0.2257(3) 0.0761(12) Uani 1 1 d . . . . .
C1 C 0.8777(4) 0.7645(4) 0.2119(3) 0.0767(15) Uani 1 1 d . . . . .
H1 H 0.889364 0.813935 0.227730 0.092 Uiso 1 1 calc R U . . .
C2 C 0.9396(5) 0.7277(4) 0.1745(3) 0.0794(15) Uani 1 1 d . . . . .
H2 H 1.001637 0.744784 0.162260 0.095 Uiso 1 1 calc R U . . .
C3 C 0.8933(5) 0.6592(4) 0.1577(3) 0.0758(14) Uani 1 1 d . . . . .
C4 C 0.9115(5) 0.5987(4) 0.1216(4) 0.0883(16) Uani 1 1 d . . . . .
H4 H 0.971388 0.597197 0.100702 0.106 Uiso 1 1 calc R U . . .
C5 C 0.8470(6) 0.5368(5) 0.1125(4) 0.0990(19) Uani 1 1 d . . . . .
H5 H 0.861585 0.493306 0.087504 0.119 Uiso 1 1 calc R U . . .
C6 C 0.7593(6) 0.5444(5) 0.1433(4) 0.106(2) Uani 1 1 d . . . . .
H6 H 0.711266 0.504705 0.135539 0.127 Uiso 1 1 calc R U . . .
C7 C 0.7362(5) 0.6054(4) 0.1846(3) 0.0755(14) Uani 1 1 d . . . . .
H7 H 0.677001 0.606532 0.206191 0.091 Uiso 1 1 calc R U . . .
C8 C 0.8020(5) 0.6617(4) 0.1919(3) 0.0784(14) Uani 1 1 d . . . . .
C9 C 0.6173(3) 0.9201(3) 0.3535(3) 0.0508(10) Uani 1 1 d . . . . .
H9 H 0.579280 0.933978 0.295500 0.061 Uiso 1 1 calc R U . . .
C10 C 0.7304(3) 0.9504(3) 0.3716(3) 0.0576(11) Uani 1 1 d . . . . .
H10A H 0.767455 0.926386 0.335267 0.069 Uiso 1 1 calc R U . . .
H10B H 0.770292 0.939668 0.429442 0.069 Uiso 1 1 calc R U . . .
C11 C 0.7284(4) 1.0329(3) 0.3573(4) 0.0681(13) Uani 1 1 d . . . . .
H11A H 0.802064 1.051490 0.370774 0.082 Uiso 1 1 calc R U . . .
H11B H 0.693289 1.043390 0.298418 0.082 Uiso 1 1 calc R U . . .
C12 C 0.6687(4) 1.0719(3) 0.4108(4) 0.0726(14) Uani 1 1 d . . . . .
H12A H 0.708101 1.065890 0.469686 0.087 Uiso 1 1 calc R U . . .
H12B H 0.664409 1.124391 0.397916 0.087 Uiso 1 1 calc R U . . .
C13 C 0.5571(4) 1.0409(3) 0.3951(3) 0.0673(13) Uani 1 1 d . . . . .
H13A H 0.515549 1.051469 0.337536 0.081 Uiso 1 1 calc R U . . .
H13B H 0.521229 1.064845 0.432209 0.081 Uiso 1 1 calc R U . . .
C14 C 0.5597(4) 0.9590(3) 0.4094(3) 0.0585(11) Uani 1 1 d . . . . .
H14A H 0.486225 0.940367 0.397535 0.070 Uiso 1 1 calc R U . . .
H14B H 0.596849 0.948565 0.467945 0.070 Uiso 1 1 calc R U . . .
C15 C 0.4728(3) 0.7974(3) 0.3385(3) 0.0536(10) Uani 1 1 d . . . . .
H15 H 0.451977 0.812424 0.388435 0.064 Uiso 1 1 calc R U . . .
C16 C 0.3986(3) 0.8380(3) 0.2647(3) 0.0597(11) Uani 1 1 d . . . . .
H16A H 0.406600 0.890980 0.273967 0.072 Uiso 1 1 calc R U . . .
H16B H 0.418005 0.826146 0.213842 0.072 Uiso 1 1 calc R U . . .
C17 C 0.2829(4) 0.8159(3) 0.2545(4) 0.0714(14) Uani 1 1 d . . . . .
H17A H 0.236473 0.838949 0.204281 0.086 Uiso 1 1 calc R U . . .
H17B H 0.260889 0.833727 0.302369 0.086 Uiso 1 1 calc R U . . .
C18 C 0.2685(4) 0.7329(4) 0.2479(4) 0.0780(16) Uani 1 1 d . . . . .
H18A H 0.194155 0.720552 0.245042 0.094 Uiso 1 1 calc R U . . .
H18B H 0.282110 0.715797 0.196401 0.094 Uiso 1 1 calc R U . . .
C19 C 0.3426(4) 0.6942(3) 0.3205(3) 0.0696(14) Uani 1 1 d . . . . .
H19A H 0.334503 0.641060 0.312216 0.084 Uiso 1 1 calc R U . . .
H19B H 0.323335 0.706628 0.371350 0.084 Uiso 1 1 calc R U . . .
C20 C 0.4583(3) 0.7154(3) 0.3310(3) 0.0598(11) Uani 1 1 d . . . . .
H20A H 0.504414 0.691828 0.381032 0.072 Uiso 1 1 calc R U . . .
H20B H 0.480125 0.697880 0.282974 0.072 Uiso 1 1 calc R U . . .
C21 C 0.6739(3) 0.8032(3) 0.4703(3) 0.0556(11) Uani 1 1 d . . . . .
H21A H 0.726095 0.841799 0.494037 0.067 Uiso 1 1 calc R U . . .
H21B H 0.617415 0.805075 0.498485 0.067 Uiso 1 1 calc R U . . .
C22 C 0.7280(3) 0.7305(3) 0.4857(3) 0.0518(10) Uani 1 1 d . . . . .
H22A H 0.675517 0.693012 0.489152 0.062 Uiso 1 1 calc R U . . .
H22B H 0.783763 0.731705 0.539214 0.062 Uiso 1 1 calc R U . . .
C23 C 0.7825(3) 0.6065(2) 0.4013(2) 0.0437(9) Uani 1 1 d . . . . .
H23 H 0.817194 0.590615 0.358701 0.052 Uiso 1 1 calc R U . . .
C24 C 0.8412(3) 0.5671(2) 0.4816(2) 0.0485(9) Uani 1 1 d . . . . .
H24A H 0.915797 0.583895 0.500197 0.058 Uiso 1 1 calc R U . . .
H24B H 0.807156 0.578941 0.525180 0.058 Uiso 1 1 calc R U . . .
C25 C 0.8386(3) 0.4854(3) 0.4681(3) 0.0537(10) Uani 1 1 d . . . . .
H25A H 0.874459 0.460873 0.520741 0.064 Uiso 1 1 calc R U . . .
H25B H 0.878016 0.473326 0.427910 0.064 Uiso 1 1 calc R U . . .
C26 C 0.7247(4) 0.4572(3) 0.4360(3) 0.0598(11) Uani 1 1 d . . . . .
H26A H 0.725994 0.404694 0.424175 0.072 Uiso 1 1 calc R U . . .
H26B H 0.687943 0.463793 0.479121 0.072 Uiso 1 1 calc R U . . .
C27 C 0.6636(4) 0.4971(3) 0.3582(3) 0.0567(11) Uani 1 1 d . . . . .
H27A H 0.588780 0.480721 0.341713 0.068 Uiso 1 1 calc R U . . .
H27B H 0.694640 0.485308 0.312861 0.068 Uiso 1 1 calc R U . . .
C28 C 0.6678(3) 0.5790(2) 0.3723(3) 0.0510(10) Uani 1 1 d . . . . .
H28A H 0.631142 0.591134 0.414223 0.061 Uiso 1 1 calc R U . . .
H28B H 0.629943 0.603858 0.320343 0.061 Uiso 1 1 calc R U . . .
C29 C 0.9312(3) 0.7271(2) 0.4461(2) 0.0448(9) Uani 1 1 d . . . . .
H29 H 0.952562 0.712855 0.505542 0.054 Uiso 1 1 calc R U . . .
C30 C 1.0029(3) 0.6854(2) 0.4048(3) 0.0455(9) Uani 1 1 d . . . . .
H30A H 0.993908 0.632619 0.411390 0.055 Uiso 1 1 calc R U . . .
H30B H 0.981641 0.696446 0.345034 0.055 Uiso 1 1 calc R U . . .
C31 C 1.1190(3) 0.7058(2) 0.4423(3) 0.0535(10) Uani 1 1 d . . . . .
H31A H 1.163266 0.679980 0.412743 0.064 Uiso 1 1 calc R U . . .
H31B H 1.142272 0.690499 0.500775 0.064 Uiso 1 1 calc R U . . .
C32 C 1.1349(4) 0.7880(3) 0.4368(4) 0.0633(12) Uani 1 1 d . . . . .
H32A H 1.210339 0.800236 0.463058 0.076 Uiso 1 1 calc R U . . .
H32B H 1.116958 0.802693 0.378132 0.076 Uiso 1 1 calc R U . . .
C33 C 1.0652(3) 0.8293(3) 0.4793(3) 0.0597(11) Uani 1 1 d . . . . .
H33A H 1.074426 0.882085 0.473039 0.072 Uiso 1 1 calc R U . . .
H33B H 1.087479 0.817773 0.538906 0.072 Uiso 1 1 calc R U . . .
C34 C 0.9477(3) 0.8092(2) 0.4425(3) 0.0505(10) Uani 1 1 d . . . . .
H34A H 0.904571 0.834319 0.473479 0.061 Uiso 1 1 calc R U . . .
H34B H 0.923209 0.825660 0.384434 0.061 Uiso 1 1 calc R U . . .
C35 C 0.6204(4) 0.8073(4) 0.1878(3) 0.0710(13) Uani 1 1 d . . . . .
C36 C 0.6397(5) 0.8807(3) 0.1619(3) 0.0773(15) Uani 1 1 d . . . . .
H36 H 0.694274 0.909884 0.196099 0.093 Uiso 1 1 calc R U . . .
C37 C 0.5778(6) 0.9069(4) 0.0873(3) 0.0904(18) Uani 1 1 d . . . . .
H37 H 0.591468 0.954516 0.071225 0.108 Uiso 1 1 calc R U . . .
C38 C 0.4933(5) 0.8658(4) 0.0326(4) 0.0923(18) Uani 1 1 d . . . . .
H38 H 0.449885 0.885328 -0.017741 0.111 Uiso 1 1 calc R U . . .
C39 C 0.4789(5) 0.7921(5) 0.0595(3) 0.0882(17) Uani 1 1 d . . . . .
H39 H 0.425364 0.762454 0.024748 0.106 Uiso 1 1 calc R U . . .
C40 C 0.5387(5) 0.7645(4) 0.1319(3) 0.0831(17) Uani 1 1 d . . . . .
H40 H 0.526799 0.716007 0.146323 0.100 Uiso 1 1 calc R U . . .

loop_
_atom_site_aniso_label
_atom_site_aniso_U_11
_atom_site_aniso_U_22
_atom_site_aniso_U_33
_atom_site_aniso_U_23
_atom_site_aniso_U_13
_atom_site_aniso_U_12
Ni1 0.0390(4) 0.0666(5) 0.0354(4) 0.0036(3) 0.0112(3) 0.0074(3)
P1 0.0382(5) 0.0644(7) 0.0413(5) 0.0072(4) 0.0150(4) 0.0066(4)
P2 0.0358(5) 0.0526(6) 0.0348(5) 0.0022(4) 0.0075(4) 0.0002(4)
N1 0.067(3) 0.111(4) 0.046(2) -0.002(2) 0.0086(19) 0.029(2)
C1 0.049(3) 0.134(5) 0.048(3) 0.011(3) 0.016(2) 0.019(3)
C2 0.062(3) 0.127(4) 0.050(3) 0.019(3) 0.017(2) 0.021(3)
C3 0.073(3) 0.110(4) 0.045(2) 0.021(3) 0.017(2) 0.035(3)
C4 0.085(4) 0.118(5) 0.058(3) 0.016(3) 0.015(3) 0.017(3)
C5 0.108(5) 0.112(5) 0.074(4) -0.003(4) 0.021(4) 0.019(4)
C6 0.103(5) 0.149(6) 0.063(4) 0.005(4) 0.020(3) 0.043(4)
C7 0.066(3) 0.100(4) 0.056(3) 0.023(3) 0.009(2) 0.009(3)
C8 0.065(3) 0.104(4) 0.058(3) 0.008(3) 0.004(2) 0.017(3)
C9 0.040(2) 0.069(3) 0.047(2) 0.0008(19) 0.0170(17) 0.0046(18)
C10 0.047(2) 0.073(3) 0.056(2) -0.008(2) 0.0190(19) 0.000(2)
C11 0.057(3) 0.074(3) 0.078(3) -0.010(3) 0.027(2) -0.008(2)
C12 0.069(3) 0.073(3) 0.079(3) -0.013(3) 0.027(3) -0.005(3)
C13 0.062(3) 0.075(3) 0.070(3) -0.013(3) 0.028(2) 0.006(2)
C14 0.054(2) 0.076(3) 0.052(2) -0.003(2) 0.025(2) 0.004(2)
C15 0.044(2) 0.070(3) 0.050(2) 0.004(2) 0.0185(18) 0.0049(19)
C16 0.043(2) 0.082(3) 0.054(2) 0.006(2) 0.0137(19) 0.009(2)
C17 0.040(2) 0.102(4) 0.071(3) 0.004(3) 0.013(2) 0.009(2)
C18 0.044(2) 0.109(5) 0.077(4) -0.008(3) 0.010(2) -0.011(3)
C19 0.045(2) 0.089(4) 0.075(3) -0.002(3) 0.017(2) -0.007(2)
C20 0.045(2) 0.078(3) 0.059(3) 0.002(2) 0.019(2) 0.001(2)
C21 0.046(2) 0.083(3) 0.044(2) 0.004(2) 0.0211(18) 0.008(2)
C22 0.048(2) 0.068(3) 0.037(2) 0.0031(18) 0.0074(17) 0.0006(19)
C23 0.0360(18) 0.054(2) 0.0401(19) 0.0044(16) 0.0098(15) -0.0029(16)
C24 0.0389(19) 0.060(3) 0.044(2) 0.0072(18) 0.0083(16) -0.0033(17)
C25 0.044(2) 0.060(3) 0.055(2) 0.011(2) 0.0114(18) -0.0025(18)
C26 0.054(2) 0.058(3) 0.069(3) 0.007(2) 0.021(2) -0.009(2)
C27 0.045(2) 0.061(3) 0.061(3) 0.001(2) 0.0104(19) -0.0095(19)
C28 0.0369(19) 0.063(3) 0.051(2) 0.0058(19) 0.0089(17) -0.0026(17)
C29 0.0417(19) 0.051(2) 0.040(2) 0.0012(16) 0.0097(16) -0.0032(16)
C30 0.0382(19) 0.050(2) 0.047(2) 0.0033(17) 0.0103(16) -0.0016(16)
C31 0.044(2) 0.053(2) 0.064(3) 0.001(2) 0.0152(19) -0.0032(18)
C32 0.044(2) 0.064(3) 0.082(3) 0.000(2) 0.020(2) -0.013(2)
C33 0.044(2) 0.057(3) 0.077(3) -0.008(2) 0.015(2) -0.0085(19)
C34 0.041(2) 0.053(2) 0.057(2) -0.0012(19) 0.0130(18) -0.0009(17)
C35 0.062(3) 0.105(4) 0.050(2) 0.010(2) 0.023(2) 0.031(3)
C36 0.097(4) 0.091(3) 0.052(3) 0.011(2) 0.035(3) 0.037(3)
C37 0.116(4) 0.110(5) 0.057(3) 0.022(3) 0.045(3) 0.050(3)
C38 0.084(4) 0.128(5) 0.079(4) -0.021(3) 0.046(3) 0.033(3)
C39 0.064(3) 0.152(5) 0.046(2) -0.003(3) 0.012(2) 0.048(3)
C40 0.065(3) 0.140(5) 0.047(3) -0.001(3) 0.020(2) 0.035(3)

loop_
_atom_type_symbol
_atom_type_description
_atom_type_scat_dispersion_real
_atom_type_scat_dispersion_imag
_atom_type_scat_source
C C 0.0181 0.0091 'International Tables Vol C Tables 4.2.6.8 and 6.1.1.4'
H H 0.0000 0.0000 'International Tables Vol C Tables 4.2.6.8 and 6.1.1.4'
N N 0.0311 0.0180 'International Tables Vol C Tables 4.2.6.8 and 6.1.1.4'
P P 0.2955 0.4335 'International Tables Vol C Tables 4.2.6.8 and 6.1.1.4'
Ni Ni -3.0029 0.5091 'International Tables Vol C Tables 4.2.6.8 and 6.1.1.4'

loop_
_geom_angle_atom_site_label_1
_geom_angle_atom_site_label_2
_geom_angle_atom_site_label_3
_geom_angle
_geom_angle_site_symmetry_1
_geom_angle_site_symmetry_3
_geom_angle_publ_flag
C35 Ni1 N1 87.79(19) . . ?
C35 Ni1 P1 90.53(15) . . ?
N1 Ni1 P1 171.42(19) . . ?
C35 Ni1 P2 176.44(18) . . ?
N1 Ni1 P2 94.16(13) . . ?
P1 Ni1 P2 87.98(4) . . ?
C9 P1 C15 104.8(2) . . ?
C9 P1 C21 102.1(2) . . ?
C15 P1 C21 104.7(2) . . ?
C9 P1 Ni1 116.99(13) . . ?
C15 P1 Ni1 116.87(16) . . ?
C21 P1 Ni1 109.75(15) . . ?
C23 P2 C22 103.9(2) . . ?
C23 P2 C29 104.85(18) . . ?
C22 P2 C29 105.21(19) . . ?
C23 P2 Ni1 115.91(13) . . ?
C22 P2 Ni1 109.20(14) . . ?
C29 P2 Ni1 116.55(14) . . ?
C8 N1 C1 102.9(5) . . ?
C8 N1 Ni1 136.0(5) . . ?
C1 N1 Ni1 121.0(4) . . ?
C2 C1 N1 114.1(7) . . ?
C2 C1 H1 122.9 . . ?
N1 C1 H1 122.9 . . ?
C1 C2 C3 105.3(6) . . ?
C1 C2 H2 127.4 . . ?
C3 C2 H2 127.4 . . ?
C4 C3 C2 136.8(6) . . ?
C4 C3 C8 118.8(7) . . ?
C2 C3 C8 104.4(5) . . ?
C3 C4 C5 123.4(7) . . ?
C3 C4 H4 118.3 . . ?
C5 C4 H4 118.3 . . ?
C6 C5 C4 114.4(7) . . ?
C6 C5 H5 122.8 . . ?
C4 C5 H5 122.8 . . ?
C5 C6 C7 125.7(9) . . ?
C5 C6 H6 117.1 . . ?
C7 C6 H6 117.1 . . ?
C8 C7 C6 116.3(7) . . ?
C8 C7 H7 121.8 . . ?
C6 C7 H7 121.8 . . ?
N1 C8 C7 125.6(6) . . ?
N1 C8 C3 113.1(6) . . ?
C7 C8 C3 121.2(6) . . ?
C10 C9 C14 109.0(4) . . ?
C10 C9 P1 112.6(3) . . ?
C14 C9 P1 114.6(3) . . ?
C10 C9 H9 106.7 . . ?
C14 C9 H9 106.7 . . ?
P1 C9 H9 106.7 . . ?
C9 C10 C11 110.8(4) . . ?
C9 C10 H10A 109.5 . . ?
C11 C10 H10A 109.5 . . ?
C9 C10 H10B 109.5 . . ?
C11 C10 H10B 109.5 . . ?
H10A C10 H10B 108.1 . . ?
C12 C11 C10 111.0(4) . . ?
C12 C11 H11A 109.4 . . ?
C10 C11 H11A 109.4 . . ?
C12 C11 H11B 109.4 . . ?
C10 C11 H11B 109.4 . . ?
H11A C11 H11B 108.0 . . ?
C13 C12 C11 110.5(4) . . ?
C13 C12 H12A 109.5 . . ?
C11 C12 H12A 109.5 . . ?
C13 C12 H12B 109.5 . . ?
C11 C12 H12B 109.5 . . ?
H12A C12 H12B 108.1 . . ?
C12 C13 C14 111.4(4) . . ?
C12 C13 H13A 109.4 . . ?
C14 C13 H13A 109.4 . . ?
C12 C13 H13B 109.4 . . ?
C14 C13 H13B 109.4 . . ?
H13A C13 H13B 108.0 . . ?
C13 C14 C9 110.7(4) . . ?
C13 C14 H14A 109.5 . . ?
C9 C14 H14A 109.5 . . ?
C13 C14 H14B 109.5 . . ?
C9 C14 H14B 109.5 . . ?
H14A C14 H14B 108.1 . . ?
C20 C15 C16 112.3(4) . . ?
C20 C15 P1 109.9(3) . . ?
C16 C15 P1 114.1(3) . . ?
C20 C15 H15 106.7 . . ?
C16 C15 H15 106.7 . . ?
P1 C15 H15 106.7 . . ?
C17 C16 C15 109.9(4) . . ?
C17 C16 H16A 109.7 . . ?
C15 C16 H16A 109.7 . . ?
C17 C16 H16B 109.7 . . ?
C15 C16 H16B 109.7 . . ?
H16A C16 H16B 108.2 . . ?
C16 C17 C18 111.6(4) . . ?
C16 C17 H17A 109.3 . . ?
C18 C17 H17A 109.3 . . ?
C16 C17 H17B 109.3 . . ?
C18 C17 H17B 109.3 . . ?
H17A C17 H17B 108.0 . . ?
C19 C18 C17 111.8(5) . . ?
C19 C18 H18A 109.3 . . ?
C17 C18 H18A 109.3 . . ?
C19 C18 H18B 109.3 . . ?
C17 C18 H18B 109.3 . . ?
H18A C18 H18B 107.9 . . ?
C18 C19 C20 111.2(5) . . ?
C18 C19 H19A 109.4 . . ?
C20 C19 H19A 109.4 . . ?
C18 C19 H19B 109.4 . . ?
C20 C19 H19B 109.4 . . ?
H19A C19 H19B 108.0 . . ?
C15 C20 C19 111.1(4) . . ?
C15 C20 H20A 109.4 . . ?
C19 C20 H20A 109.4 . . ?
C15 C20 H20B 109.4 . . ?
C19 C20 H20B 109.4 . . ?
H20A C20 H20B 108.0 . . ?
C22 C21 P1 111.7(3) . . ?
C22 C21 H21A 109.3 . . ?
P1 C21 H21A 109.3 . . ?
C22 C21 H21B 109.3 . . ?
P1 C21 H21B 109.3 . . ?
H21A C21 H21B 107.9 . . ?
C21 C22 P2 112.1(3) . . ?
C21 C22 H22A 109.2 . . ?
P2 C22 H22A 109.2 . . ?
C21 C22 H22B 109.2 . . ?
P2 C22 H22B 109.2 . . ?
H22A C22 H22B 107.9 . . ?
C28 C23 C24 109.1(3) . . ?
C28 C23 P2 111.7(3) . . ?
C24 C23 P2 116.3(3) . . ?
C28 C23 H23 106.4 . . ?
C24 C23 H23 106.4 . . ?
P2 C23 H23 106.4 . . ?
C25 C24 C23 110.5(3) . . ?
C25 C24 H24A 109.6 . . ?
C23 C24 H24A 109.6 . . ?
C25 C24 H24B 109.6 . . ?
C23 C24 H24B 109.6 . . ?
H24A C24 H24B 108.1 . . ?
C24 C25 C26 111.4(4) . . ?
C24 C25 H25A 109.3 . . ?
C26 C25 H25A 109.3 . . ?
C24 C25 H25B 109.3 . . ?
C26 C25 H25B 109.3 . . ?
H25A C25 H25B 108.0 . . ?
C27 C26 C25 111.4(4) . . ?
C27 C26 H26A 109.3 . . ?
C25 C26 H26A 109.3 . . ?
C27 C26 H26B 109.3 . . ?
C25 C26 H26B 109.3 . . ?
H26A C26 H26B 108.0 . . ?
C26 C27 C28 110.8(4) . . ?
C26 C27 H27A 109.5 . . ?
C28 C27 H27A 109.5 . . ?
C26 C27 H27B 109.5 . . ?
C28 C27 H27B 109.5 . . ?
H27A C27 H27B 108.1 . . ?
C27 C28 C23 111.4(3) . . ?
C27 C28 H28A 109.4 . . ?
C23 C28 H28A 109.4 . . ?
C27 C28 H28B 109.4 . . ?
C23 C28 H28B 109.4 . . ?
H28A C28 H28B 108.0 . . ?
C30 C29 C34 111.4(3) . . ?
C30 C29 P2 113.8(3) . . ?
C34 C29 P2 109.6(3) . . ?
C30 C29 H29 107.2 . . ?
C34 C29 H29 107.2 . . ?
P2 C29 H29 107.2 . . ?
C31 C30 C29 111.1(3) . . ?
C31 C30 H30A 109.4 . . ?
C29 C30 H30A 109.4 . . ?
C31 C30 H30B 109.4 . . ?
C29 C30 H30B 109.4 . . ?
H30A C30 H30B 108.0 . . ?
C30 C31 C32 110.8(4) . . ?
C30 C31 H31A 109.5 . . ?
C32 C31 H31A 109.5 . . ?
C30 C31 H31B 109.5 . . ?
C32 C31 H31B 109.5 . . ?
H31A C31 H31B 108.1 . . ?
C33 C32 C31 110.7(4) . . ?
C33 C32 H32A 109.5 . . ?
C31 C32 H32A 109.5 . . ?
C33 C32 H32B 109.5 . . ?
C31 C32 H32B 109.5 . . ?
H32A C32 H32B 108.1 . . ?
C32 C33 C34 111.0(4) . . ?
C32 C33 H33A 109.4 . . ?
C34 C33 H33A 109.4 . . ?
C32 C33 H33B 109.4 . . ?
C34 C33 H33B 109.4 . . ?
H33A C33 H33B 108.0 . . ?
C29 C34 C33 111.0(4) . . ?
C29 C34 H34A 109.4 . . ?
C33 C34 H34A 109.4 . . ?
C29 C34 H34B 109.4 . . ?
C33 C34 H34B 109.4 . . ?
H34A C34 H34B 108.0 . . ?
C40 C35 C36 117.8(5) . . ?
C40 C35 Ni1 117.6(5) . . ?
C36 C35 Ni1 124.4(5) . . ?
C37 C36 C35 119.3(7) . . ?
C37 C36 H36 120.3 . . ?
C35 C36 H36 120.3 . . ?
C36 C37 C38 123.3(7) . . ?
C36 C37 H37 118.4 . . ?
C38 C37 H37 118.4 . . ?
C37 C38 C39 115.6(6) . . ?
C37 C38 H38 122.2 . . ?
C39 C38 H38 122.2 . . ?
C40 C39 C38 122.6(7) . . ?
C40 C39 H39 118.7 . . ?
C38 C39 H39 118.7 . . ?
C39 C40 C35 121.3(7) . . ?
C39 C40 H40 119.4 . . ?
C35 C40 H40 119.4 . . ?

loop_
_geom_bond_atom_site_label_1
_geom_bond_atom_site_label_2
_geom_bond_distance
_geom_bond_site_symmetry_2
_geom_bond_publ_flag
Ni1 C35 1.926(5) . ?
Ni1 N1 1.933(5) . ?
Ni1 P1 2.1767(12) . ?
Ni1 P2 2.2169(11) . ?
P1 C9 1.837(5) . ?
P1 C15 1.845(4) . ?
P1 C21 1.860(4) . ?
P2 C23 1.827(4) . ?
P2 C22 1.844(4) . ?
P2 C29 1.848(4) . ?
N1 C8 1.280(8) . ?
N1 C1 1.429(8) . ?
C1 C2 1.347(8) . ?
C1 H1 0.9500 . ?
C2 C3 1.394(10) . ?
C2 H2 0.9500 . ?
C3 C4 1.326(9) . ?
C3 C8 1.473(8) . ?
C4 C5 1.404(11) . ?
C4 H4 0.9500 . ?
C5 C6 1.401(11) . ?
C5 H5 0.9500 . ?
C6 C7 1.401(10) . ?
C6 H6 0.9500 . ?
C7 C8 1.333(9) . ?
C7 H7 0.9500 . ?
C9 C10 1.534(6) . ?
C9 C14 1.546(6) . ?
C9 H9 1.0000 . ?
C10 C11 1.539(7) . ?
C10 H10A 0.9900 . ?
C10 H10B 0.9900 . ?
C11 C12 1.534(8) . ?
C11 H11A 0.9900 . ?
C11 H11B 0.9900 . ?
C12 C13 1.525(7) . ?
C12 H12A 0.9900 . ?
C12 H12B 0.9900 . ?
C13 C14 1.528(7) . ?
C13 H13A 0.9900 . ?
C13 H13B 0.9900 . ?
C14 H14A 0.9900 . ?
C14 H14B 0.9900 . ?
C15 C20 1.523(7) . ?
C15 C16 1.541(6) . ?
C15 H15 1.0000 . ?
C16 C17 1.535(6) . ?
C16 H16A 0.9900 . ?
C16 H16B 0.9900 . ?
C17 C18 1.541(9) . ?
C17 H17A 0.9900 . ?
C17 H17B 0.9900 . ?
C18 C19 1.512(8) . ?
C18 H18A 0.9900 . ?
C18 H18B 0.9900 . ?
C19 C20 1.531(6) . ?
C19 H19A 0.9900 . ?
C19 H19B 0.9900 . ?
C20 H20A 0.9900 . ?
C20 H20B 0.9900 . ?
C21 C22 1.504(7) . ?
C21 H21A 0.9900 . ?
C21 H21B 0.9900 . ?
C22 H22A 0.9900 . ?
C22 H22B 0.9900 . ?
C23 C28 1.532(5) . ?
C23 C24 1.540(5) . ?
C23 H23 1.0000 . ?
C24 C25 1.522(6) . ?
C24 H24A 0.9900 . ?
C24 H24B 0.9900 . ?
C25 C26 1.530(6) . ?
C25 H25A 0.9900 . ?
C25 H25B 0.9900 . ?
C26 C27 1.522(7) . ?
C26 H26A 0.9900 . ?
C26 H26B 0.9900 . ?
C27 C28 1.527(7) . ?
C27 H27A 0.9900 . ?
C27 H27B 0.9900 . ?
C28 H28A 0.9900 . ?
C28 H28B 0.9900 . ?
C29 C30 1.529(6) . ?
C29 C34 1.532(6) . ?
C29 H29 1.0000 . ?
C30 C31 1.524(5) . ?
C30 H30A 0.9900 . ?
C30 H30B 0.9900 . ?
C31 C32 1.535(7) . ?
C31 H31A 0.9900 . ?
C31 H31B 0.9900 . ?
C32 C33 1.521(7) . ?
C32 H32A 0.9900 . ?
C32 H32B 0.9900 . ?
C33 C34 1.537(6) . ?
C33 H33A 0.9900 . ?
C33 H33B 0.9900 . ?
C34 H34A 0.9900 . ?
C34 H34B 0.9900 . ?
C35 C40 1.445(9) . ?
C35 C36 1.466(9) . ?
C36 C37 1.380(8) . ?
C36 H36 0.9500 . ?
C37 C38 1.442(10) . ?
C37 H37 0.9500 . ?
C38 C39 1.462(11) . ?
C38 H38 0.9500 . ?
C39 C40 1.353(8) . ?
C39 H39 0.9500 . ?
C40 H40 0.9500 . ?

loop_
_geom_torsion_atom_site_label_1
_geom_torsion_atom_site_label_2
_geom_torsion_atom_site_label_3
_geom_torsion_atom_site_label_4
_geom_torsion
_geom_torsion_site_symmetry_1
_geom_torsion_site_symmetry_2
_geom_torsion_site_symmetry_3
_geom_torsion_site_symmetry_4
_geom_torsion_publ_flag
C8 N1 C1 C2 -3.4(6) . . . . ?
Ni1 N1 C1 C2 173.9(4) . . . . ?
N1 C1 C2 C3 3.2(6) . . . . ?
C1 C2 C3 C4 178.4(6) . . . . ?
C1 C2 C3 C8 -1.6(5) . . . . ?
C2 C3 C4 C5 -178.7(6) . . . . ?
C8 C3 C4 C5 1.3(9) . . . . ?
C3 C4 C5 C6 1.4(9) . . . . ?
C4 C5 C6 C7 -3.6(10) . . . . ?
C5 C6 C7 C8 2.7(9) . . . . ?
C1 N1 C8 C7 -176.0(5) . . . . ?
Ni1 N1 C8 C7 7.3(9) . . . . ?
C1 N1 C8 C3 2.2(6) . . . . ?
Ni1 N1 C8 C3 -174.5(4) . . . . ?
C6 C7 C8 N1 178.3(5) . . . . ?
C6 C7 C8 C3 0.3(8) . . . . ?
C4 C3 C8 N1 179.5(5) . . . . ?
C2 C3 C8 N1 -0.5(6) . . . . ?
C4 C3 C8 C7 -2.2(8) . . . . ?
C2 C3 C8 C7 177.8(5) . . . . ?
C15 P1 C9 C10 178.1(3) . . . . ?
C21 P1 C9 C10 69.1(3) . . . . ?
Ni1 P1 C9 C10 -50.6(3) . . . . ?
C15 P1 C9 C14 52.8(4) . . . . ?
C21 P1 C9 C14 -56.2(3) . . . . ?
Ni1 P1 C9 C14 -176.0(3) . . . . ?
C14 C9 C10 C11 -58.1(5) . . . . ?
P1 C9 C10 C11 173.6(3) . . . . ?
C9 C10 C11 C12 57.5(5) . . . . ?
C10 C11 C12 C13 -55.6(6) . . . . ?
C11 C12 C13 C14 56.0(6) . . . . ?
C12 C13 C14 C9 -57.9(5) . . . . ?
C10 C9 C14 C13 58.2(5) . . . . ?
P1 C9 C14 C13 -174.5(3) . . . . ?
C9 P1 C15 C20 173.5(3) . . . . ?
C21 P1 C15 C20 -79.4(4) . . . . ?
Ni1 P1 C15 C20 42.2(3) . . . . ?
C9 P1 C15 C16 46.4(4) . . . . ?
C21 P1 C15 C16 153.4(4) . . . . ?
Ni1 P1 C15 C16 -84.9(4) . . . . ?
C20 C15 C16 C17 55.1(5) . . . . ?
P1 C15 C16 C17 -179.0(4) . . . . ?
C15 C16 C17 C18 -54.1(6) . . . . ?
C16 C17 C18 C19 55.3(6) . . . . ?
C17 C18 C19 C20 -55.2(6) . . . . ?
C16 C15 C20 C19 -55.8(5) . . . . ?
P1 C15 C20 C19 176.0(3) . . . . ?
C18 C19 C20 C15 55.4(6) . . . . ?
C9 P1 C21 C22 -152.4(3) . . . . ?
C15 P1 C21 C22 98.6(3) . . . . ?
Ni1 P1 C21 C22 -27.6(4) . . . . ?
P1 C21 C22 P2 33.6(4) . . . . ?
C23 P2 C22 C21 -150.1(3) . . . . ?
C29 P2 C22 C21 100.0(3) . . . . ?
Ni1 P2 C22 C21 -25.9(4) . . . . ?
C22 P2 C23 C28 66.3(3) . . . . ?
C29 P2 C23 C28 176.5(3) . . . . ?
Ni1 P2 C23 C28 -53.5(3) . . . . ?
C22 P2 C23 C24 -59.8(3) . . . . ?
C29 P2 C23 C24 50.4(3) . . . . ?
Ni1 P2 C23 C24 -179.6(2) . . . . ?
C28 C23 C24 C25 58.2(4) . . . . ?
P2 C23 C24 C25 -174.4(3) . . . . ?
C23 C24 C25 C26 -57.0(5) . . . . ?
C24 C25 C26 C27 55.0(5) . . . . ?
C25 C26 C27 C28 -54.3(5) . . . . ?
C26 C27 C28 C23 56.9(5) . . . . ?
C24 C23 C28 C27 -58.4(5) . . . . ?
P2 C23 C28 C27 171.6(3) . . . . ?
C23 P2 C29 C30 48.5(3) . . . . ?
C22 P2 C29 C30 157.8(3) . . . . ?
Ni1 P2 C29 C30 -81.1(3) . . . . ?
C23 P2 C29 C34 174.0(3) . . . . ?
C22 P2 C29 C34 -76.7(3) . . . . ?
Ni1 P2 C29 C34 44.4(3) . . . . ?
C34 C29 C30 C31 55.3(4) . . . . ?
P2 C29 C30 C31 179.8(3) . . . . ?
C29 C30 C31 C32 -56.4(5) . . . . ?
C30 C31 C32 C33 57.3(5) . . . . ?
C31 C32 C33 C34 -56.8(5) . . . . ?
C30 C29 C34 C33 -54.6(5) . . . . ?
P2 C29 C34 C33 178.6(3) . . . . ?
C32 C33 C34 C29 55.5(5) . . . . ?
C40 C35 C36 C37 2.1(7) . . . . ?
Ni1 C35 C36 C37 177.7(4) . . . . ?
C35 C36 C37 C38 0.3(8) . . . . ?
C36 C37 C38 C39 -2.2(8) . . . . ?
C37 C38 C39 C40 1.6(8) . . . . ?
C38 C39 C40 C35 0.8(8) . . . . ?
C36 C35 C40 C39 -2.7(7) . . . . ?
Ni1 C35 C40 C39 -178.6(4) . . . . ?
